data_2011282
loop_
_publ_author_name
'Schneider, Monica'
'Linden, Anthony'
'Rippert, Andreas, J.'

_publ_section_title
;(<i>M</i>)- and
 (<i>P</i>)-8-[(1<i>S</i>,2<i>R</i>)-2-hydroxy-1-methyl-2-phenylethyl]-8-methyl-8,9-dihydro-7<i>H</i>-dinaphth[2,1-<i>c</i>:1',2'-<i>e</i>]azepinium
 bromide solvates
;
_journal_issue 8
_journal_name_full 'Acta Crystallographica Section C'
_journal_page_first 1004
_journal_page_last 1006
_journal_paper_doi 10.1107/S0108270100006739
_journal_volume 56
_journal_year 2000
_chemical_formula_iupac 'C32 H30 N O + , Br - , 3C3 H6 O'
_chemical_formula_moiety 'C32 H30 N O + , Br - , 3C3 H6 O'
_chemical_formula_sum 'C41 H48 Br N O4'
_chemical_formula_weight 698.70
_chemical_melting_point 477(4)
_chemical_name_systematic
;
(M)-8-[(1S,2R)-2-hydroxy-1-methyl-2-phenylethyl]-8-methyl-
8,9-dihydro-7H-dinaphth[2,1-c:1',2'-e]azepinium bromide acetone (1/3) solvate
;
_space_group_IT_number 76
_symmetry_cell_setting tetragonal
_symmetry_space_group_name_Hall 'P 4w'
_symmetry_space_group_name_H-M 'P 41'
_cell_angle_alpha 90.00
_cell_angle_beta 90.00
_cell_angle_gamma 90.00
_cell_formula_units_Z 4
_cell_length_a 16.2515(16)
_cell_length_b 16.2515(16)
_cell_length_c 13.7964(19)
_cell_measurement_reflns_used 22
_cell_measurement_temperature 173.0(10)
_cell_measurement_theta_max 17.0
_cell_measurement_theta_min 12.5
_cell_volume 3643.8(7)
_computing_cell_refinement 'MSC/AFC Diffractometer Control Software'
_computing_data_collection
;
MSC/AFC Diffractometer Control Software (Molecular
Structure Corporation, 1991)
;
_computing_data_reduction 'TEXSAN (Molecular Structure Corporation, 1997)'
_computing_molecular_graphics 'ORTEPII (Johnson, 1976)'
_computing_publication_material SHELXL97
_computing_structure_refinement 'SHELXL97 (Sheldrick, 1997)'
_computing_structure_solution 'SHELXS86 (Sheldrick, 1990)'
_diffrn_ambient_temperature 173.0(10)
_diffrn_measured_fraction_theta_full .999
_diffrn_measured_fraction_theta_max .999
_diffrn_measurement_device_type 'Rigaku AFC-5R'
_diffrn_measurement_method '\w/2\q scans'
_diffrn_radiation_monochromator graphite
_diffrn_radiation_source 'Rigaku rotating anode generator'
_diffrn_radiation_type 'Mo K\a'
_diffrn_radiation_wavelength .71069
_diffrn_reflns_av_R_equivalents .055
_diffrn_reflns_av_sigmaI/netI .181
_diffrn_reflns_limit_h_max 21
_diffrn_reflns_limit_h_min -18
_diffrn_reflns_limit_k_max 21
_diffrn_reflns_limit_k_min -21
_diffrn_reflns_limit_l_max 17
_diffrn_reflns_limit_l_min -17
_diffrn_reflns_number 8931
_diffrn_reflns_theta_full 27.50
_diffrn_reflns_theta_max 27.50
_diffrn_reflns_theta_min 2.51
_diffrn_standards_decay_% 0
_diffrn_standards_interval_count 150
_diffrn_standards_number 3
_exptl_absorpt_coefficient_mu 1.169
_exptl_absorpt_correction_T_max .792
_exptl_absorpt_correction_T_min .700
_exptl_absorpt_correction_type \y-scan
_exptl_absorpt_process_details '(North et al., 1968)'
_exptl_crystal_colour colourless
_exptl_crystal_density_diffrn 1.274
_exptl_crystal_density_method 'not measured'
_exptl_crystal_description prism
_exptl_crystal_F_000 1472
_exptl_crystal_size_max .45
_exptl_crystal_size_mid .28
_exptl_crystal_size_min .20
_refine_diff_density_max .46
_refine_diff_density_min -.41
_refine_ls_abs_structure_details 'Flack (1983), 3673 Friedel pairs'
_refine_ls_abs_structure_Flack -.017(13)
_refine_ls_extinction_method none
_refine_ls_goodness_of_fit_ref 1.004
_refine_ls_hydrogen_treatment constr
_refine_ls_matrix_type full
_refine_ls_number_parameters 432
_refine_ls_number_reflns 8032
_refine_ls_number_restraints 1
_refine_ls_restrained_S_all 1.004
_refine_ls_R_factor_all .197
_refine_ls_R_factor_gt .065
_refine_ls_shift/su_max .001
_refine_ls_shift/su_mean .000
_refine_ls_structure_factor_coef Fsqd
_refine_ls_weighting_details 'w = 1/[\s^2^(Fo^2^)+(0.0719P)^2^] where P=(Fo^2^+2Fc^2^)/3'
_refine_ls_weighting_scheme calc
_refine_ls_wR_factor_ref .169
_reflns_number_gt 3936
_reflns_number_total 8032
_reflns_threshold_expression I>2\s(I)
_cod_data_source_file sk1391.cif
_cod_data_source_block I
_cod_depositor_comments
;
The following automatic conversions were performed:

'_chemical_melting_point' value '473-481' was changed to '477(4)' -
the average value was taken and precision was estimated.

Automatic conversion script
Id: cif_fix_values 1646 2011-03-28 12:23:43Z adriana 

The following automatic conversions were performed:

'_chemical_melting_point' value '473-481' was changed to '477(4)' -
the average value was taken and precision was estimated.

Automatic conversion script
Id: cif_fix_values 1715 2011-07-08 13:25:40Z adriana 
;
_cod_original_sg_symbol_Hall 'P 41'
_cod_database_code 2011282
_cod_database_fobs_code 2011282

loop_
_symmetry_equiv_pos_as_xyz
'x, y, z'
'-x, -y, z+1/2'
'-y, x, z+1/4'
'y, -x, z+3/4'

loop_
_atom_site_label
_atom_site_fract_x
_atom_site_fract_y
_atom_site_fract_z
_atom_site_U_iso_or_equiv
_atom_site_adp_type
_atom_site_calc_flag
_atom_site_refinement_flags
_atom_site_occupancy
_atom_site_disorder_assembly
_atom_site_disorder_group
_atom_site_type_symbol
Br1 .69148(4) .00881(5) .34716(6) .0519(2) Uani d . 1 . . Br
O24 .5436(3) -.0854(3) .2445(3) .0474(12) Uani d . 1 . . O
H24 .5859 -.0629 .2674 .071 Uiso calc R 1 . . H
N1 .5079(3) .0629(3) .1077(4) .0328(11) Uani d . 1 . . N
C1 .4381(3) .2488(3) .0915(5) .0305(13) Uani d . 1 . . C
C2 .4054(4) .1747(4) .0585(4) .0317(15) Uani d . 1 . . C
C3 .3189(4) .1614(4) .0596(5) .0395(16) Uani d . 1 . . C
H3 .2975 .1103 .0377 .047 Uiso calc R 1 . . H
C4 .2674(4) .2197(4) .0909(5) .0411(15) Uani d . 1 . . C
H4 .2099 .2096 .0897 .049 Uiso calc R 1 . . H
C5 .2969(4) .2963(4) .1259(4) .0399(16) Uani d . 1 . . C
C6 .2417(4) .3583(5) .1597(5) .0524(19) Uani d . 1 . . C
H6 .1840 .3496 .1571 .063 Uiso calc R 1 . . H
C7 .2716(5) .4281(5) .1949(6) .058(2) Uani d . 1 . . C
H7 .2343 .4693 .2162 .070 Uiso calc R 1 . . H
C8 .3575(4) .4436(5) .2017(5) .0542(19) Uani d . 1 . . C
H8 .3771 .4933 .2296 .065 Uiso calc R 1 . . H
C9 .4113(4) .3859(4) .1677(4) .0356(15) Uani d . 1 . . C
H9 .4688 .3959 .1722 .043 Uiso calc R 1 . . H
C10 .3836(4) .3127(4) .1266(4) .0331(15) Uani d . 1 . . C
C11 .5293(3) .2602(3) .0934(5) .0312(13) Uani d . 1 . . C
C12 .5748(4) .1999(4) .1410(4) .0320(14) Uani d . 1 . . C
C13 .6613(4) .2112(4) .1487(5) .0386(16) Uani d . 1 . . C
H13 .6923 .1711 .1830 .046 Uiso calc R 1 . . H
C14 .7016(4) .2755(4) .1100(4) .0376(15) Uani d . 1 . . C
H14 .7592 .2813 .1190 .045 Uiso calc R 1 . . H
C15 .6571(4) .3346(4) .0556(4) .0341(15) Uani d . 1 . . C
C16 .6981(4) .3993(4) .0069(5) .0397(17) Uani d . 1 . . C
H16 .7559 .4053 .0143 .048 Uiso calc R 1 . . H
C17 .6557(4) .4536(4) -.0511(5) .0451(17) Uani d . 1 . . C
H17 .6838 .4978 -.0817 .054 Uiso calc R 1 . . H
C18 .5710(4) .4433(4) -.0648(5) .0411(16) Uani d . 1 . . C
H18 .5425 .4789 -.1079 .049 Uiso calc R 1 . . H
C19 .5287(4) .3834(4) -.0177(4) .0333(14) Uani d . 1 . . C
H19 .4709 .3792 -.0264 .040 Uiso calc R 1 . . H
C20 .5698(3) .3265(3) .0448(4) .0268(13) Uani d . 1 . . C
C21 .4640(4) .1088(4) .0246(4) .0333(15) Uani d . 1 . . C
H211 .5060 .1342 -.0178 .040 Uiso calc R 1 . . H
H212 .4330 .0683 -.0147 .040 Uiso calc R 1 . . H
C22 .5346(4) .1264(4) .1850(4) .0313(14) Uani d . 1 . . C
H221 .4857 .1442 .2223 .038 Uiso calc R 1 . . H
H222 .5734 .0999 .2307 .038 Uiso calc R 1 . . H
C23 .4478(4) -.0003(4) .1540(4) .0332(15) Uani d . 1 . . C
H23 .3945 .0292 .1644 .040 Uiso calc R 1 . . H
C24 .4760(4) -.0324(4) .2549(5) .0360(15) Uani d . 1 . . C
H241 .4915 .0152 .2970 .043 Uiso calc R 1 . . H
C25 .4026(4) -.0771(4) .2988(4) .0372(16) Uani d . 1 . . C
C26 .3321(4) -.0334(4) .3253(4) .0423(18) Uani d . 1 . . C
H26 .3282 .0240 .3132 .051 Uiso calc R 1 . . H
C27 .2675(5) -.0754(5) .3698(5) .058(2) Uani d . 1 . . C
H27 .2196 -.0459 .3881 .070 Uiso calc R 1 . . H
C28 .2714(5) -.1573(6) .3876(5) .062(2) Uani d . 1 . . C
H28 .2268 -.1846 .4185 .074 Uiso calc R 1 . . H
C29 .3404(5) -.2009(4) .3605(5) .0536(19) Uani d . 1 . . C
H29 .3430 -.2586 .3714 .064 Uiso calc R 1 . . H
C30 .4050(4) -.1614(4) .3182(4) .0445(17) Uani d . 1 . . C
H30 .4528 -.1919 .3015 .053 Uiso calc R 1 . . H
C31 .5825(4) .0237(4) .0663(5) .0464(19) Uani d . 1 . . C
H311 .5667 -.0115 .0117 .070 Uiso calc R 1 . . H
H312 .6095 -.0097 .1161 .070 Uiso calc R 1 . . H
H313 .6205 .0664 .0436 .070 Uiso calc R 1 . . H
C32 .4297(4) -.0721(4) .0844(5) .0462(17) Uani d . 1 . . C
H321 .4782 -.1077 .0799 .069 Uiso calc R 1 . . H
H322 .4164 -.0503 .0200 .069 Uiso calc R 1 . . H
H323 .3829 -.1039 .1089 .069 Uiso calc R 1 . . H
O1 .4105(6) .1478(6) .3842(7) .158(4) Uani d . 1 . . O
C33 .3423(8) .2825(7) .3926(8) .118(4) Uani d . 1 . . C
H331 .3843 .3025 .3474 .177 Uiso calc R 1 . . H
H332 .3402 .3188 .4493 .177 Uiso calc R 1 . . H
H333 .2886 .2822 .3604 .177 Uiso calc R 1 . . H
C34 .3645(7) .1935(7) .4257(8) .098(4) Uani d . 1 . . C
C35 .3240(8) .1685(9) .5114(10) .155(6) Uani d . 1 . . C
H351 .3107 .1098 .5073 .232 Uiso calc R 1 . . H
H352 .2731 .2003 .5192 .232 Uiso calc R 1 . . H
H353 .3600 .1782 .5672 .232 Uiso calc R 1 . . H
O2 -.0430(8) .0440(7) .9278(8) .176(5) Uani d . 1 . . O
C36 .0887(10) .1105(11) .9362(17) .230(12) Uani d . 1 . . C
H361 .0947 .1616 .9734 .345 Uiso calc R 1 . . H
H362 .1218 .1141 .8769 .345 Uiso calc R 1 . . H
H363 .1078 .0640 .9755 .345 Uiso calc R 1 . . H
C37 .0048(9) .0989(9) .9115(8) .106(4) Uani d . 1 . . C
C38 -.0308(8) .1667(7) .8577(10) .125(4) Uani d . 1 . . C
H381 -.0812 .1482 .8253 .188 Uiso calc R 1 . . H
H382 .0087 .1860 .8090 .188 Uiso calc R 1 . . H
H383 -.0439 .2117 .9023 .188 Uiso calc R 1 . . H
O3 .2136(7) .1452(10) .3452(15) .296(10) Uani d . 1 . . O
C39 .1214(10) .0914(12) .2354(17) .191(8) Uani d . 1 . . C
H391 .0934 .1259 .1874 .286 Uiso calc R 1 . . H
H392 .0839 .0481 .2576 .286 Uiso calc R 1 . . H
H393 .1702 .0664 .2059 .286 Uiso calc R 1 . . H
C40 .1452(11) .1397(11) .3141(12) .144(6) Uani d . 1 . . C
C41 .0830(13) .1946(11) .3535(15) .233(11) Uani d . 1 . . C
H411 .0470 .1638 .3975 .350 Uiso calc R 1 . . H
H412 .0501 .2176 .3004 .350 Uiso calc R 1 . . H
H413 .1098 .2393 .3891 .350 Uiso calc R 1 . . H

loop_
_atom_site_aniso_label
_atom_site_aniso_U_11
_atom_site_aniso_U_22
_atom_site_aniso_U_33
_atom_site_aniso_U_12
_atom_site_aniso_U_13
_atom_site_aniso_U_23
Br1 .0486(4) .0594(5) .0479(4) .0012(4) -.0004(4) .0067(4)
O24 .045(3) .042(3) .055(3) .007(2) -.006(2) .004(2)
N1 .039(3) .036(3) .024(3) .005(2) .006(2) .001(2)
C1 .030(3) .037(3) .024(3) -.003(3) .001(3) .011(3)
C2 .038(4) .035(4) .022(3) -.008(3) -.007(3) .008(3)
C3 .044(4) .044(4) .031(4) -.013(3) -.007(3) .007(3)
C4 .035(4) .055(4) .033(3) -.005(3) -.005(3) .013(4)
C5 .040(4) .053(4) .027(4) .003(3) .000(3) .005(3)
C6 .030(4) .076(6) .051(5) -.001(4) .005(3) -.005(4)
C7 .044(5) .063(5) .067(5) .012(4) .016(4) -.018(4)
C8 .047(5) .058(5) .058(5) -.001(4) .013(4) -.016(4)
C9 .027(3) .040(4) .039(4) -.001(3) .002(3) -.003(3)
C10 .032(4) .045(4) .022(3) -.009(3) .001(3) .002(3)
C11 .030(3) .038(3) .026(3) -.002(3) .001(3) -.006(3)
C12 .034(4) .038(4) .025(3) .004(3) -.003(3) -.006(3)
C13 .040(4) .042(4) .034(4) .007(3) -.009(3) .003(3)
C14 .037(4) .043(4) .033(4) .000(3) -.010(3) -.008(3)
C15 .038(4) .038(4) .026(3) -.007(3) .004(3) -.010(3)
C16 .034(4) .043(4) .041(4) -.014(3) .002(3) -.007(3)
C17 .048(4) .044(4) .043(4) -.011(3) .004(3) .003(3)
C18 .042(4) .040(4) .042(4) .007(3) -.001(3) .009(3)
C19 .032(3) .038(4) .030(3) -.004(3) .001(3) -.002(3)
C20 .027(3) .029(3) .024(3) -.006(3) .003(3) -.007(3)
C21 .051(4) .032(4) .017(3) -.008(3) .002(3) -.002(3)
C22 .039(4) .036(4) .018(3) .003(3) -.001(3) .000(3)
C23 .046(4) .028(3) .025(3) .001(3) .003(3) .003(3)
C24 .046(4) .026(3) .037(4) .004(3) -.008(3) .000(3)
C25 .050(4) .040(4) .022(3) -.001(3) -.014(3) .004(3)
C26 .046(4) .052(4) .028(4) -.008(3) .001(3) -.003(3)
C27 .055(5) .080(6) .039(5) -.009(4) .004(4) -.005(4)
C28 .069(6) .083(6) .034(4) -.026(5) -.003(4) .010(4)
C29 .073(5) .047(4) .041(4) -.019(4) -.008(4) .013(4)
C30 .054(4) .047(4) .033(4) -.006(3) -.015(3) .004(3)
C31 .054(5) .044(4) .042(4) -.001(3) .012(3) -.005(3)
C32 .067(5) .038(4) .033(4) -.006(3) -.006(4) -.003(3)
O1 .176(8) .138(7) .158(9) -.072(6) .103(7) -.085(7)
C33 .156(11) .123(10) .075(7) -.038(8) -.006(7) .029(7)
C34 .108(8) .091(8) .095(8) -.011(7) .043(7) -.029(7)
C35 .164(13) .167(13) .132(11) .083(11) .072(11) .045(10)
O2 .185(10) .201(11) .143(8) -.086(9) .000(7) .047(8)
C36 .152(15) .194(17) .34(3) .071(13) -.128(17) -.122(18)
C37 .105(10) .133(11) .079(8) -.015(9) .015(7) .000(8)
C38 .171(12) .102(8) .102(9) .010(8) -.018(10) -.021(8)
O3 .122(9) .357(19) .41(2) -.043(10) -.130(14) .036(19)
C39 .109(13) .22(2) .25(2) -.007(13) .017(14) .049(18)
C40 .139(14) .167(15) .127(14) -.040(12) -.027(11) .011(11)
C41 .31(3) .222(19) .172(17) .13(2) .01(2) .020(16)

loop_
_atom_type_symbol
_atom_type_description
_atom_type_scat_dispersion_real
_atom_type_scat_dispersion_imag
_atom_type_scat_source
C C .0033 .0016
; International Tables for Crystallography (1992).
Vol. C, Tables 4.2.6.8 and 6.1.1.4
;
H H .0000 .0000
; International Tables for Crystallography (1992).
Vol. C, Tables 4.2.6.8 and 6.1.1.4
;
Br Br -.2901 2.4595
; International Tables for Crystallography (1992).
Vol. C, Tables 4.2.6.8 and 6.1.1.4
;
N N .0061 .0033
; International Tables for Crystallography (1992).
Vol. C, Tables 4.2.6.8 and 6.1.1.4
;
O O .0106 .0060
; International Tables for Crystallography (1992).
Vol. C, Tables 4.2.6.8 and 6.1.1.4
;

loop_
_geom_angle_atom_site_label_1
_geom_angle_atom_site_label_2
_geom_angle_atom_site_label_3
_geom_angle
C24 O24 H24 109.5
C31 N1 C21 107.4(5)
C31 N1 C22 108.8(5)
C21 N1 C22 108.7(4)
C31 N1 C23 112.8(4)
C21 N1 C23 109.5(4)
C22 N1 C23 109.5(4)
C2 C1 C10 119.7(5)
C2 C1 C11 119.5(5)
C10 C1 C11 120.8(5)
C1 C2 C3 120.4(6)
C1 C2 C21 118.3(5)
C3 C2 C21 121.2(6)
C4 C3 C2 121.0(6)
C4 C3 H3 119.5
C2 C3 H3 119.5
C3 C4 C5 121.4(6)
C3 C4 H4 119.3
C5 C4 H4 119.3
C4 C5 C6 121.2(6)
C4 C5 C10 119.8(6)
C6 C5 C10 118.9(6)
C7 C6 C5 119.6(7)
C7 C6 H6 120.2
C5 C6 H6 120.2
C6 C7 C8 122.3(7)
C6 C7 H7 118.8
C8 C7 H7 118.8
C9 C8 C7 119.0(7)
C9 C8 H8 120.5
C7 C8 H8 120.5
C8 C9 C10 121.3(6)
C8 C9 H9 119.4
C10 C9 H9 119.4
C9 C10 C5 118.6(6)
C9 C10 C1 123.4(5)
C5 C10 C1 117.8(5)
C12 C11 C20 120.4(5)
C12 C11 C1 116.6(5)
C20 C11 C1 122.9(5)
C11 C12 C13 118.0(6)
C11 C12 C22 121.6(5)
C13 C12 C22 120.4(6)
C14 C13 C12 123.5(6)
C14 C13 H13 118.2
C12 C13 H13 118.2
C13 C14 C15 119.3(6)
C13 C14 H14 120.4
C15 C14 H14 120.4
C16 C15 C14 121.0(6)
C16 C15 C20 119.1(6)
C14 C15 C20 119.9(6)
C17 C16 C15 121.1(6)
C17 C16 H16 119.4
C15 C16 H16 119.4
C16 C17 C18 119.6(6)
C16 C17 H17 120.2
C18 C17 H17 120.2
C19 C18 C17 121.2(6)
C19 C18 H18 119.4
C17 C18 H18 119.4
C18 C19 C20 121.1(6)
C18 C19 H19 119.4
C20 C19 H19 119.4
C11 C20 C19 123.7(5)
C11 C20 C15 118.5(5)
C19 C20 C15 117.7(5)
C2 C21 N1 113.9(4)
C2 C21 H211 108.8
N1 C21 H211 108.8
C2 C21 H212 108.8
N1 C21 H212 108.8
H211 C21 H212 107.7
C12 C22 N1 112.1(4)
C12 C22 H221 109.2
N1 C22 H221 109.2
C12 C22 H222 109.2
N1 C22 H222 109.2
H221 C22 H222 107.9
C32 C23 C24 111.2(5)
C32 C23 N1 111.4(5)
C24 C23 N1 113.8(5)
C32 C23 H23 106.7
C24 C23 H23 106.7
N1 C23 H23 106.7
O24 C24 C25 111.1(5)
O24 C24 C23 110.1(5)
C25 C24 C23 106.6(5)
O24 C24 H241 109.6
C25 C24 H241 109.6
C23 C24 H241 109.6
C30 C25 C26 118.1(6)
C30 C25 C24 121.6(6)
C26 C25 C24 120.2(6)
C27 C26 C25 118.9(7)
C27 C26 H26 120.6
C25 C26 H26 120.6
C28 C27 C26 121.8(8)
C28 C27 H27 119.1
C26 C27 H27 119.1
C27 C28 C29 119.5(7)
C27 C28 H28 120.2
C29 C28 H28 120.2
C30 C29 C28 120.1(7)
C30 C29 H29 120.0
C28 C29 H29 120.0
C29 C30 C25 121.6(7)
C29 C30 H30 119.2
C25 C30 H30 119.2
N1 C31 H311 109.5
N1 C31 H312 109.5
H311 C31 H312 109.5
N1 C31 H313 109.5
H311 C31 H313 109.5
H312 C31 H313 109.5
C23 C32 H321 109.5
C23 C32 H322 109.5
H321 C32 H322 109.5
C23 C32 H323 109.5
H321 C32 H323 109.5
H322 C32 H323 109.5
C34 C33 H331 109.5
C34 C33 H332 109.5
H331 C33 H332 109.5
C34 C33 H333 109.5
H331 C33 H333 109.5
H332 C33 H333 109.5
O1 C34 C35 120.8(12)
O1 C34 C33 125.4(11)
C35 C34 C33 113.8(10)
C34 C35 H351 109.5
C34 C35 H352 109.5
H351 C35 H352 109.5
C34 C35 H353 109.5
H351 C35 H353 109.5
H352 C35 H353 109.5
C37 C36 H361 109.5
C37 C36 H362 109.5
H361 C36 H362 109.5
C37 C36 H363 109.5
H361 C36 H363 109.5
H362 C36 H363 109.5
O2 C37 C36 132.4(17)
O2 C37 C38 113.7(13)
C36 C37 C38 113.9(15)
C37 C38 H381 109.5
C37 C38 H382 109.5
H381 C38 H382 109.5
C37 C38 H383 109.5
H381 C38 H383 109.5
H382 C38 H383 109.5
C40 C39 H391 109.5
C40 C39 H392 109.5
H391 C39 H392 109.5
C40 C39 H393 109.5
H391 C39 H393 109.5
H392 C39 H393 109.5
O3 C40 C39 125(2)
O3 C40 C41 117.8(19)
C39 C40 C41 116.3(18)
C40 C41 H411 109.5
C40 C41 H412 109.5
H411 C41 H412 109.5
C40 C41 H413 109.5
H411 C41 H413 109.5
H412 C41 H413 109.5

loop_
_geom_bond_atom_site_label_1
_geom_bond_atom_site_label_2
_geom_bond_site_symmetry_2
_geom_bond_distance
_geom_bond_publ_flag
O24 C24 . 1.405(7) ?
O24 H24 . .84 ?
N1 C31 . 1.484(7) ?
N1 C21 . 1.542(7) ?
N1 C22 . 1.546(7) ?
N1 C23 . 1.555(7) ?
C1 C2 . 1.392(8) ?
C1 C10 . 1.449(8) ?
C1 C11 . 1.493(7) ?
C2 C3 . 1.422(8) ?
C2 C21 . 1.508(8) ?
C3 C4 . 1.336(9) ?
C3 H3 . .95 ?
C4 C5 . 1.419(9) ?
C4 H4 . .95 ?
C5 C6 . 1.428(9) ?
C5 C10 . 1.433(9) ?
C6 C7 . 1.326(10) ?
C6 H6 . .95 ?
C7 C8 . 1.421(10) ?
C7 H7 . .95 ?
C8 C9 . 1.365(9) ?
C8 H8 . .95 ?
C9 C10 . 1.393(8) ?
C9 H9 . .95 ?
C11 C12 . 1.394(8) ?
C11 C20 . 1.428(8) ?
C12 C13 . 1.421(8) ?
C12 C22 . 1.491(8) ?
C13 C14 . 1.345(8) ?
C13 H13 . .95 ?
C14 C15 . 1.417(8) ?
C14 H14 . .95 ?
C15 C16 . 1.415(8) ?
C15 C20 . 1.432(8) ?
C16 C17 . 1.376(9) ?
C16 H16 . .95 ?
C17 C18 . 1.401(9) ?
C17 H17 . .95 ?
C18 C19 . 1.358(9) ?
C18 H18 . .95 ?
C19 C20 . 1.430(8) ?
C19 H19 . .95 ?
C21 H211 . .99 ?
C21 H212 . .99 ?
C22 H221 . .99 ?
C22 H222 . .99 ?
C23 C32 . 1.540(8) ?
C23 C24 . 1.555(8) ?
C23 H23 . 1.00 ?
C24 C25 . 1.521(9) ?
C24 H241 . 1.00 ?
C25 C30 . 1.396(9) ?
C25 C26 . 1.397(9) ?
C26 C27 . 1.395(10) ?
C26 H26 . .95 ?
C27 C28 . 1.355(11) ?
C27 H27 . .95 ?
C28 C29 . 1.378(10) ?
C28 H28 . .95 ?
C29 C30 . 1.361(9) ?
C29 H29 . .95 ?
C30 H30 . .95 ?
C31 H311 . .98 ?
C31 H312 . .98 ?
C31 H313 . .98 ?
C32 H321 . .98 ?
C32 H322 . .98 ?
C32 H323 . .98 ?
O1 C34 . 1.199(11) ?
C33 C34 . 1.559(14) ?
C33 H331 . .98 ?
C33 H332 . .98 ?
C33 H333 . .98 ?
C34 C35 . 1.413(15) ?
C35 H351 . .98 ?
C35 H352 . .98 ?
C35 H353 . .98 ?
O2 C37 . 1.203(13) ?
C36 C37 . 1.419(18) ?
C36 H361 . .98 ?
C36 H362 . .98 ?
C36 H363 . .98 ?
C37 C38 . 1.449(15) ?
C38 H381 . .98 ?
C38 H382 . .98 ?
C38 H383 . .98 ?
O3 C40 . 1.196(17) ?
C39 C40 . 1.39(2) ?
C39 H391 . .98 ?
C39 H392 . .98 ?
C39 H393 . .98 ?
C40 C41 . 1.45(2) ?
C41 H411 . .98 ?
C41 H412 . .98 ?
C41 H413 . .98 ?

loop_
_geom_hbond_atom_site_label_D
_geom_hbond_atom_site_label_H
_geom_hbond_atom_site_label_A
_geom_hbond_distance_DH
_geom_hbond_distance_HA
_geom_hbond_distance_DA
_geom_hbond_angle_DHA
_geom_hbond_publ_flag
O24 H24 Br1 .84 2.35 3.182(5) 172 yes

loop_
_geom_torsion_atom_site_label_1
_geom_torsion_atom_site_label_2
_geom_torsion_atom_site_label_3
_geom_torsion_atom_site_label_4
_geom_torsion
C10 C1 C2 C3 -.3(9)
C11 C1 C2 C3 177.6(5)
C10 C1 C2 C21 -178.6(5)
C11 C1 C2 C21 -.7(8)
C1 C2 C3 C4 .8(10)
C21 C2 C3 C4 179.1(5)
C2 C3 C4 C5 -1.2(10)
C3 C4 C5 C6 -179.7(6)
C3 C4 C5 C10 .9(9)
C4 C5 C6 C7 177.8(7)
C10 C5 C6 C7 -2.8(10)
C5 C6 C7 C8 -1.0(12)
C6 C7 C8 C9 2.5(12)
C7 C8 C9 C10 .0(11)
C8 C9 C10 C5 -3.8(9)
C8 C9 C10 C1 -178.6(6)
C4 C5 C10 C9 -175.4(6)
C6 C5 C10 C9 5.2(9)
C4 C5 C10 C1 -.4(8)
C6 C5 C10 C1 -179.8(6)
C2 C1 C10 C9 174.9(6)
C11 C1 C10 C9 -3.0(9)
C2 C1 C10 C5 .1(9)
C11 C1 C10 C5 -177.8(5)
C2 C1 C11 C12 -52.7(8)
C10 C1 C11 C12 125.2(7)
C2 C1 C11 C20 123.8(7)
C10 C1 C11 C20 -58.3(8)
C20 C11 C12 C13 6.7(9)
C1 C11 C12 C13 -176.7(5)
C20 C11 C12 C22 -174.7(5)
C1 C11 C12 C22 1.9(9)
C11 C12 C13 C14 -2.1(9)
C22 C12 C13 C14 179.3(6)
C12 C13 C14 C15 -2.2(9)
C13 C14 C15 C16 -174.6(6)
C13 C14 C15 C20 1.8(8)
C14 C15 C16 C17 175.7(6)
C20 C15 C16 C17 -.7(9)
C15 C16 C17 C18 -2.1(10)
C16 C17 C18 C19 3.7(10)
C17 C18 C19 C20 -2.5(10)
C12 C11 C20 C19 170.1(6)
C1 C11 C20 C19 -6.3(9)
C12 C11 C20 C15 -7.0(9)
C1 C11 C20 C15 176.6(5)
C18 C19 C20 C11 -177.5(6)
C18 C19 C20 C15 -.3(8)
C16 C15 C20 C11 179.2(6)
C14 C15 C20 C11 2.7(8)
C16 C15 C20 C19 1.9(8)
C14 C15 C20 C19 -174.6(5)
C1 C2 C21 N1 76.0(7)
C3 C2 C21 N1 -102.3(6)
C31 N1 C21 C2 -159.9(5)
C22 N1 C21 C2 -42.2(6)
C23 N1 C21 C2 77.3(6)
C11 C12 C22 N1 75.1(7)
C13 C12 C22 N1 -106.3(6)
C31 N1 C22 C12 70.6(6)
C21 N1 C22 C12 -46.2(6)
C23 N1 C22 C12 -165.7(5)
C31 N1 C23 C32 -50.1(6)
C21 N1 C23 C32 69.5(6)
C22 N1 C23 C32 -171.5(5)
C31 N1 C23 C24 76.5(6)
C21 N1 C23 C24 -163.9(5)
C22 N1 C23 C24 -44.8(6)
C32 C23 C24 O24 54.9(7)
N1 C23 C24 O24 -71.8(6)
C32 C23 C24 C25 -65.8(6)
N1 C23 C24 C25 167.5(5)
O24 C24 C25 C30 -4.0(8)
C23 C24 C25 C30 116.1(6)
O24 C24 C25 C26 172.8(5)
C23 C24 C25 C26 -67.1(7)
C30 C25 C26 C27 .1(9)
C24 C25 C26 C27 -176.8(6)
C25 C26 C27 C28 -.3(10)
C26 C27 C28 C29 -.5(11)
C27 C28 C29 C30 1.5(11)
C28 C29 C30 C25 -1.7(10)
C26 C25 C30 C29 .9(9)
C24 C25 C30 C29 177.7(6)

loop_
_cod_related_entry_id
_cod_related_entry_database
_cod_related_entry_code
1 ChemSpider 21182399
